data_4078349
loop_
_publ_author_name
'Trommer, Martin'
'Miracle, Gary E.'
'Eichler, Barrett E.'
'Powell, Douglas R.'
'West, Robert'

_publ_section_title
;
 Synthesis and Reactivity of Several Stable 1-Silaallenes
;
_journal_issue 26
_journal_name_full Organometallics
_journal_page_first 5737
_journal_paper_doi 10.1021/om970246l
_journal_volume 16
_journal_year 1997
_chemical_formula_sum 'C48 H76 F Li N2 Si'
_chemical_formula_weight 735.14
_chemical_name_systematic
; 
 ? 
;
_space_group_IT_number 2
_symmetry_cell_setting triclinic
_symmetry_space_group_name_Hall '-P 1'
_symmetry_space_group_name_H-M 'P -1'
_atom_sites_solution_hydrogens geom
_atom_sites_solution_primary direct
_atom_sites_solution_secondary difmap
_audit_creation_method SHELXL
_cell_angle_alpha 87.280(2)
_cell_angle_beta 86.519(2)
_cell_angle_gamma 69.337(2)
_cell_formula_units_Z 2
_cell_length_a 11.1037(2)
_cell_length_b 11.8678(2)
_cell_length_c 19.2126(3)
_cell_measurement_reflns_used 8029
_cell_measurement_temperature 133(2)
_cell_measurement_theta_max 25.0
_cell_measurement_theta_min 3.0
_cell_volume 2363.62(8)
_computing_structure_refinement 'SHELXL-93 (Sheldrick, 1993)'
_computing_structure_solution 'SHELXS-86 (Sheldrick, 1990)'
_diffrn_ambient_temperature 133(2)
_diffrn_measurement_device 'Siemens P4/CCD'
_diffrn_measurement_method 'phi scan frames'
_diffrn_radiation_monochromator graphite
_diffrn_radiation_source 'sealed tube'
_diffrn_radiation_type MoK\a
_diffrn_radiation_wavelength 0.71073
_diffrn_reflns_av_R_equivalents 0.0203
_diffrn_reflns_av_sigmaI/netI 0.0317
_diffrn_reflns_limit_h_max 14
_diffrn_reflns_limit_h_min -14
_diffrn_reflns_limit_k_max 15
_diffrn_reflns_limit_k_min -14
_diffrn_reflns_limit_l_max 25
_diffrn_reflns_limit_l_min -25
_diffrn_reflns_number 22855
_diffrn_reflns_theta_max 28.13
_diffrn_reflns_theta_min 1.96
_diffrn_standards_decay_% -0.03
_diffrn_standards_number 227
_exptl_absorpt_coefficient_mu 0.085
_exptl_absorpt_correction_T_max 0.965
_exptl_absorpt_correction_T_min 0.854
_exptl_absorpt_correction_type empirical
_exptl_crystal_colour yellow
_exptl_crystal_density_diffrn 1.033
_exptl_crystal_density_method 'not measured'
_exptl_crystal_description 'transparent prism'
_exptl_crystal_F_000 808
_exptl_crystal_size_max 0.52
_exptl_crystal_size_mid 0.44
_exptl_crystal_size_min 0.28
_refine_diff_density_max 0.344
_refine_diff_density_min -0.243
_refine_diff_density_rms 0.039
_refine_ls_extinction_method none
_refine_ls_goodness_of_fit_all 1.020
_refine_ls_goodness_of_fit_obs 1.058
_refine_ls_hydrogen_treatment riding
_refine_ls_matrix_type full
_refine_ls_number_parameters 478
_refine_ls_number_reflns 10039
_refine_ls_number_restraints 0
_refine_ls_restrained_S_all 1.020
_refine_ls_restrained_S_obs 1.058
_refine_ls_R_factor_all 0.0514
_refine_ls_R_factor_obs 0.0381
_refine_ls_shift/esd_max -0.001
_refine_ls_shift/esd_mean 0.000
_refine_ls_structure_factor_coef Fsqd
_refine_ls_weighting_details 'w=1/[\s^2^(Fo^2^)+(0.0491P)^2^+0.7201P] where P=(Fo^2^+2Fc^2^)/3'
_refine_ls_weighting_scheme calc
_refine_ls_wR_factor_all 0.1029
_refine_ls_wR_factor_obs 0.0956
_reflns_number_observed 8127
_reflns_number_total 10039
_reflns_observed_criterion >2sigma(I)
_cod_data_source_file om5737.cif
_cod_data_source_block compound_2a
_cod_depositor_comments
;
The following automatic conversions were performed:

'_refine_ls_weighting_scheme' value 'calc
w=1/[\s^2^(Fo^2^)+(0.0491P)^2^+0.7201P] where P=(Fo^2^+2Fc^2^)/3' was
changed to 'calc'. New tag '_refine_ls_weighting_details' was
created. The value of the new tag was set to
'w=1/[\s^2^(Fo^2^)+(0.0491P)^2^+0.7201P] where P=(Fo^2^+2Fc^2^)/3'.

Automatic conversion script
Id: cif_fix_values 3143 2015-03-26 13:38:13Z robertas 
;
_cod_original_cell_volume 2363.62(7)
_cod_original_sg_symbol_H-M P-1
_cod_database_code 4078349

loop_
_symmetry_equiv_pos_as_xyz
'x, y, z'
'-x, -y, -z'

loop_
_atom_site_aniso_label
_atom_site_aniso_U_11
_atom_site_aniso_U_22
_atom_site_aniso_U_33
_atom_site_aniso_U_23
_atom_site_aniso_U_13
_atom_site_aniso_U_12
Si1 0.0145(2) 0.0131(2) 0.0138(2) 0.00020(12) -0.00075(12) -0.00441(12)
C2 0.0184(6) 0.0155(6) 0.0145(6) 0.0013(4) -0.0024(5) -0.0057(5)
C3 0.0172(6) 0.0174(6) 0.0131(6) 0.0015(4) -0.0034(4) -0.0060(5)
F4 0.0155(3) 0.0167(4) 0.0206(4) 0.0006(3) -0.0006(3) -0.0036(3)
C5 0.0170(6) 0.0117(6) 0.0152(6) -0.0003(4) -0.0004(4) -0.0043(4)
C6 0.0168(6) 0.0136(6) 0.0188(6) -0.0013(4) -0.0008(5) -0.0050(4)
C7 0.0163(6) 0.0182(6) 0.0198(6) 0.0000(5) 0.0018(5) -0.0076(5)
C8 0.0203(6) 0.0151(6) 0.0166(6) 0.0003(4) 0.0006(5) -0.0062(5)
C9 0.0183(6) 0.0187(6) 0.0165(6) 0.0018(5) -0.0033(5) -0.0065(5)
C10 0.0163(6) 0.0131(6) 0.0176(6) -0.0010(4) 0.0004(5) -0.0054(4)
C11 0.0168(6) 0.0217(7) 0.0194(6) 0.0008(5) -0.0020(5) -0.0082(5)
C12 0.0288(7) 0.0308(8) 0.0357(8) 0.0032(6) -0.0107(6) -0.0170(6)
C13 0.0173(6) 0.0300(8) 0.0307(7) -0.0003(6) -0.0020(5) -0.0051(5)
C14 0.0200(6) 0.0217(7) 0.0170(6) 0.0032(5) 0.0005(5) -0.0078(5)
C15 0.0330(8) 0.0229(7) 0.0266(7) 0.0051(5) -0.0004(6) -0.0107(6)
C16 0.0344(8) 0.0351(8) 0.0187(7) 0.0053(5) -0.0035(6) -0.0185(6)
C17 0.0166(6) 0.0190(6) 0.0170(6) 0.0023(5) -0.0005(5) -0.0069(5)
C18 0.0248(7) 0.0295(8) 0.0369(8) -0.0063(6) 0.0024(6) -0.0153(6)
C19 0.0176(6) 0.0264(7) 0.0249(7) 0.0047(5) -0.0017(5) -0.0045(5)
C20 0.0153(6) 0.0165(6) 0.0154(6) -0.0001(4) 0.0005(4) -0.0064(5)
C21 0.0156(6) 0.0187(6) 0.0172(6) 0.0001(5) -0.0006(5) -0.0061(5)
C22 0.0223(6) 0.0234(7) 0.0176(6) 0.0002(5) -0.0044(5) -0.0088(5)
C23 0.0221(6) 0.0219(7) 0.0188(6) -0.0042(5) 0.0014(5) -0.0102(5)
C24 0.0227(6) 0.0147(6) 0.0215(6) -0.0004(5) 0.0003(5) -0.0062(5)
C25 0.0175(6) 0.0167(6) 0.0173(6) 0.0001(5) 0.0008(5) -0.0060(5)
C26 0.0218(6) 0.0182(6) 0.0180(6) 0.0009(5) -0.0055(5) -0.0048(5)
C27 0.0238(7) 0.0268(8) 0.0337(8) -0.0011(6) -0.0068(6) -0.0026(6)
C28 0.0344(8) 0.0249(7) 0.0216(7) 0.0061(5) -0.0065(6) -0.0095(6)
C29 0.0286(7) 0.0225(7) 0.0217(7) -0.0044(5) 0.0000(5) -0.0119(5)
C30 0.0556(11) 0.0483(10) 0.0304(8) -0.0179(7) 0.0158(7) -0.0321(9)
C31 0.0351(8) 0.0403(9) 0.0402(9) -0.0128(7) -0.0014(7) -0.0217(7)
C32 0.0212(6) 0.0145(6) 0.0187(6) -0.0003(5) -0.0020(5) -0.0034(5)
C33 0.0300(7) 0.0208(7) 0.0213(7) 0.0028(5) 0.0020(5) -0.0035(5)
C34 0.0220(7) 0.0226(7) 0.0242(7) -0.0009(5) -0.0012(5) -0.0037(5)
C35 0.0200(6) 0.0193(6) 0.0210(6) 0.0025(5) 0.0001(5) -0.0091(5)
C36 0.0456(9) 0.0318(8) 0.0249(7) 0.0097(6) -0.0054(6) -0.0207(7)
C37 0.0241(7) 0.0288(8) 0.0446(9) 0.0043(6) -0.0012(6) -0.0141(6)
C38 0.0330(8) 0.0210(7) 0.0365(8) -0.0025(6) 0.0066(6) -0.0134(6)
C39 0.0179(6) 0.0188(6) 0.0161(6) 0.0010(5) 0.0022(5) -0.0072(5)
C40 0.0211(6) 0.0234(7) 0.0214(6) -0.0016(5) -0.0024(5) -0.0054(5)
C41 0.0195(7) 0.0246(7) 0.0344(8) -0.0018(6) -0.0028(6) -0.0025(5)
C42 0.0252(7) 0.0229(7) 0.0307(7) -0.0070(6) 0.0083(6) -0.0045(5)
C43 0.0305(7) 0.0266(7) 0.0186(6) -0.0039(5) 0.0032(5) -0.0121(6)
C44 0.0207(6) 0.0226(7) 0.0183(6) 0.0011(5) -0.0006(5) -0.0079(5)
N45 0.0293(6) 0.0227(6) 0.0342(7) 0.0019(5) -0.0027(5) -0.0009(5)
C46 0.0305(8) 0.0205(8) 0.0526(10) -0.0055(7) -0.0027(7) -0.0018(6)
C47 0.0250(7) 0.0348(9) 0.0395(9) -0.0147(7) 0.0057(6) -0.0043(6)
N48 0.0216(6) 0.0282(6) 0.0261(6) -0.0051(5) 0.0033(5) -0.0100(5)
C49 0.0509(11) 0.0510(12) 0.0455(11) 0.0206(9) -0.0026(9) 0.0056(9)
C50 0.0328(9) 0.0334(9) 0.0610(12) -0.0078(8) -0.0154(8) -0.0017(7)
C51 0.0368(8) 0.0431(9) 0.0286(8) -0.0028(6) 0.0054(6) -0.0198(7)
C52 0.0317(8) 0.0389(9) 0.0326(8) -0.0061(6) 0.0007(6) -0.0184(7)
Li53 0.0232(11) 0.0201(11) 0.0253(12) -0.0013(9) 0.0008(9) -0.0047(9)

loop_
_atom_site_label
_atom_site_type_symbol
_atom_site_fract_x
_atom_site_fract_y
_atom_site_fract_z
_atom_site_U_iso_or_equiv
_atom_site_thermal_displace_type
_atom_site_occupancy
_atom_site_calc_flag
_atom_site_refinement_flags
Si1 Si 0.30303(3) 0.43191(3) 0.25598(2) 0.01395(8) Uani 1 d .
C2 C 0.39066(11) 0.53509(11) 0.23878(6) 0.0161(2) Uani 1 d .
C3 C 0.49783(11) 0.52815(11) 0.19909(6) 0.0159(2) Uani 1 d .
F4 F 0.15404(6) 0.53867(6) 0.26093(4) 0.0182(2) Uani 1 d .
C5 C 0.29782(11) 0.36445(10) 0.34856(6) 0.0149(2) Uani 1 d .
C6 C 0.18300(11) 0.34547(11) 0.37586(6) 0.0165(2) Uani 1 d .
C7 C 0.17599(12) 0.30627(11) 0.44557(6) 0.0178(2) Uani 1 d .
H7 H 0.09863(12) 0.29613(11) 0.46337(6) 0.021 Uiso 1 d R
C8 C 0.27853(12) 0.28138(11) 0.49013(6) 0.0174(2) Uani 1 d .
C9 C 0.39116(12) 0.29730(11) 0.46300(6) 0.0178(2) Uani 1 d .
H9 H 0.46169(12) 0.28100(11) 0.49224(6) 0.021 Uiso 1 d R
C10 C 0.40321(11) 0.33695(11) 0.39333(6) 0.0156(2) Uani 1 d .
C11 C 0.06512(12) 0.36223(11) 0.33230(7) 0.0189(3) Uani 1 d .
H11 H 0.08920(12) 0.37632(11) 0.28251(7) 0.023 Uiso 1 d R
C12 C 0.02470(14) 0.24987(13) 0.33591(8) 0.0297(3) Uani 1 d .
H12A H -0.05015(14) 0.26497(13) 0.30755(8) 0.045 Uiso 1 d R
H12B H 0.00232(14) 0.23300(13) 0.38444(8) 0.045 Uiso 1 d R
H12C H 0.09633(14) 0.18047(13) 0.31802(8) 0.045 Uiso 1 d R
C13 C -0.05085(13) 0.47375(13) 0.35536(8) 0.0268(3) Uani 1 d .
H13A H -0.12421(13) 0.48240(13) 0.32701(8) 0.040 Uiso 1 d R
H13B H -0.02744(13) 0.54598(13) 0.34906(8) 0.040 Uiso 1 d R
H13C H -0.07441(13) 0.46358(13) 0.40463(8) 0.040 Uiso 1 d R
C14 C 0.26491(12) 0.22913(12) 0.56348(6) 0.0196(3) Uani 1 d .
H14 H 0.17402(12) 0.27034(12) 0.58126(6) 0.024 Uiso 1 d R
C15 C 0.28683(14) 0.09373(12) 0.55947(7) 0.0275(3) Uani 1 d .
H15A H 0.27803(14) 0.06074(12) 0.60645(7) 0.041 Uiso 1 d R
H15B H 0.37356(14) 0.05135(12) 0.53941(7) 0.041 Uiso 1 d R
H15C H 0.22283(14) 0.08310(12) 0.53000(7) 0.041 Uiso 1 d R
C16 C 0.35360(14) 0.24873(14) 0.61640(7) 0.0278(3) Uani 1 d .
H16A H 0.33929(14) 0.21300(14) 0.66177(7) 0.042 Uiso 1 d R
H16B H 0.33434(14) 0.33529(14) 0.62110(7) 0.042 Uiso 1 d R
H16C H 0.44370(14) 0.21041(14) 0.60008(7) 0.042 Uiso 1 d R
C17 C 0.53438(11) 0.34374(11) 0.36723(6) 0.0175(2) Uani 1 d .
H17 H 0.53139(11) 0.35889(11) 0.31561(6) 0.021 Uiso 1 d R
C18 C 0.56130(14) 0.44874(13) 0.39905(8) 0.0288(3) Uani 1 d .
H18A H 0.64546(14) 0.44971(13) 0.38109(8) 0.043 Uiso 1 d R
H18B H 0.56147(14) 0.43827(13) 0.44995(8) 0.043 Uiso 1 d R
H18C H 0.49411(14) 0.52504(13) 0.38634(8) 0.043 Uiso 1 d R
C19 C 0.64640(12) 0.22396(12) 0.38060(7) 0.0240(3) Uani 1 d .
H19A H 0.72791(12) 0.23202(12) 0.36329(7) 0.036 Uiso 1 d R
H19B H 0.63254(12) 0.15921(12) 0.35619(7) 0.036 Uiso 1 d R
H19C H 0.64975(12) 0.20473(12) 0.43077(7) 0.036 Uiso 1 d R
C20 C 0.29281(11) 0.32556(11) 0.18614(6) 0.0156(2) Uani 1 d .
C21 C 0.22451(11) 0.37143(11) 0.12416(6) 0.0172(2) Uani 1 d .
C22 C 0.21267(12) 0.29120(12) 0.07547(7) 0.0208(3) Uani 1 d .
H22 H 0.16576(12) 0.32325(12) 0.03498(7) 0.025 Uiso 1 d R
C23 C 0.26751(12) 0.16608(12) 0.08463(7) 0.0202(3) Uani 1 d .
C24 C 0.34035(12) 0.12164(11) 0.14324(7) 0.0198(3) Uani 1 d .
H24 H 0.38049(12) 0.03698(11) 0.14975(7) 0.024 Uiso 1 d R
C25 C 0.35626(12) 0.19812(11) 0.19299(6) 0.0172(2) Uani 1 d .
C26 C 0.15997(12) 0.50719(11) 0.10740(6) 0.0198(3) Uani 1 d .
H26 H 0.18651(12) 0.55215(11) 0.14266(6) 0.024 Uiso 1 d R
C27 C 0.01202(13) 0.54343(13) 0.11469(8) 0.0296(3) Uani 1 d .
H27A H -0.02827(13) 0.62978(13) 0.10396(8) 0.044 Uiso 1 d R
H27B H -0.01341(13) 0.52593(13) 0.16256(8) 0.044 Uiso 1 d R
H27C H -0.01620(13) 0.49760(13) 0.08218(8) 0.044 Uiso 1 d R
C28 C 0.20197(14) 0.54431(13) 0.03424(7) 0.0272(3) Uani 1 d .
H28A H 0.15844(14) 0.63106(13) 0.02617(7) 0.041 Uiso 1 d R
H28B H 0.17861(14) 0.50014(13) -0.00132(7) 0.041 Uiso 1 d R
H28C H 0.29546(14) 0.52524(13) 0.03154(7) 0.041 Uiso 1 d R
C29 C 0.25019(13) 0.08070(12) 0.03190(7) 0.0234(3) Uani 1 d .
H29 H 0.29210(13) -0.00355(12) 0.05035(7) 0.028 Uiso 1 d R
C30 C 0.3163(2) 0.0914(2) -0.03942(8) 0.0412(4) Uani 1 d .
H30A H 0.3031(2) 0.0356(2) -0.07162(8) 0.062 Uiso 1 d R
H30B H 0.4088(2) 0.0714(2) -0.03405(8) 0.062 Uiso 1 d R
H30C H 0.2791(2) 0.1741(2) -0.05811(8) 0.062 Uiso 1 d R
C31 C 0.10717(15) 0.1014(2) 0.02410(9) 0.0359(4) Uani 1 d .
H31A H 0.09908(15) 0.0457(2) -0.00984(9) 0.054 Uiso 1 d R
H31B H 0.06274(15) 0.1846(2) 0.00786(9) 0.054 Uiso 1 d R
H31C H 0.06836(15) 0.0872(2) 0.06931(9) 0.054 Uiso 1 d R
C32 C 0.44854(12) 0.13835(11) 0.25159(6) 0.0189(3) Uani 1 d .
H32 H 0.46155(12) 0.20423(11) 0.27724(6) 0.023 Uiso 1 d R
C33 C 0.39333(14) 0.06554(12) 0.30505(7) 0.0257(3) Uani 1 d .
H33A H 0.45561(14) 0.02957(12) 0.34104(7) 0.039 Uiso 1 d R
H33B H 0.37675(14) 0.00165(12) 0.28121(7) 0.039 Uiso 1 d R
H33C H 0.31263(14) 0.11927(12) 0.32679(7) 0.039 Uiso 1 d R
C34 C 0.58223(13) 0.05690(12) 0.22226(7) 0.0240(3) Uani 1 d .
H34A H 0.63814(13) 0.02055(12) 0.26095(7) 0.036 Uiso 1 d R
H34B H 0.62087(13) 0.10537(12) 0.19224(7) 0.036 Uiso 1 d R
H34C H 0.57238(13) -0.00682(12) 0.19503(7) 0.036 Uiso 1 d R
C35 C 0.53089(12) 0.64286(11) 0.17641(7) 0.0197(3) Uani 1 d .
C36 C 0.4935(2) 0.67502(14) 0.09977(7) 0.0324(3) Uani 1 d .
H36A H 0.5419(2) 0.60708(14) 0.07029(7) 0.049 Uiso 1 d R
H36B H 0.5139(2) 0.74623(14) 0.08394(7) 0.049 Uiso 1 d R
H36C H 0.4009(2) 0.69211(14) 0.09654(7) 0.049 Uiso 1 d R
C37 C 0.67557(14) 0.62373(14) 0.18133(9) 0.0314(3) Uani 1 d .
H37A H 0.72756(14) 0.55524(14) 0.15312(9) 0.047 Uiso 1 d R
H37B H 0.69926(14) 0.60741(14) 0.23007(9) 0.047 Uiso 1 d R
H37C H 0.69142(14) 0.69646(14) 0.16391(9) 0.047 Uiso 1 d R
C38 C 0.45360(14) 0.75081(13) 0.22133(8) 0.0294(3) Uani 1 d .
H38A H 0.47609(14) 0.73204(13) 0.27013(8) 0.044 Uiso 1 d R
H38B H 0.36124(14) 0.76755(13) 0.21756(8) 0.044 Uiso 1 d R
H38C H 0.47419(14) 0.82167(13) 0.20496(8) 0.044 Uiso 1 d R
C39 C 0.59113(12) 0.41240(11) 0.16793(6) 0.0176(2) Uani 1 d .
C40 C 0.71021(12) 0.34887(12) 0.19792(7) 0.0225(3) Uani 1 d .
H40 H 0.73093(12) 0.37698(12) 0.23945(7) 0.027 Uiso 1 d R
C41 C 0.79836(13) 0.24504(13) 0.16743(8) 0.0275(3) Uani 1 d .
H41 H 0.87839(13) 0.20418(13) 0.18808(8) 0.033 Uiso 1 d R
C42 C 0.76904(13) 0.20151(13) 0.10695(7) 0.0275(3) Uani 1 d .
H42 H 0.82931(13) 0.13185(13) 0.08596(7) 0.033 Uiso 1 d R
C43 C 0.65038(13) 0.26108(12) 0.07744(7) 0.0248(3) Uani 1 d .
H43 H 0.62896(13) 0.23079(12) 0.03688(7) 0.030 Uiso 1 d R
C44 C 0.56299(12) 0.36539(12) 0.10759(6) 0.0205(3) Uani 1 d .
H44 H 0.48287(12) 0.40534(12) 0.08684(6) 0.025 Uiso 1 d R
N45 N 0.06245(12) 0.83564(11) 0.24328(7) 0.0310(3) Uani 1 d .
C46 C 0.0441(2) 0.91954(13) 0.30085(9) 0.0363(4) Uani 1 d .
H46A H -0.0409(2) 0.98473(13) 0.29769(9) 0.044 Uiso 1 d R
H46B H 0.1113(2) 0.95677(13) 0.29589(9) 0.044 Uiso 1 d R
C47 C 0.05146(14) 0.85562(14) 0.37215(8) 0.0346(3) Uani 1 d .
H47A H 0.04072(14) 0.91435(14) 0.40902(8) 0.042 Uiso 1 d R
H47B H -0.02009(14) 0.82408(14) 0.37862(8) 0.042 Uiso 1 d R
N48 N 0.17590(11) 0.75464(11) 0.37971(6) 0.0250(2) Uani 1 d .
C49 C 0.0819(2) 0.8942(2) 0.17624(10) 0.0562(5) Uani 1 d .
H49A H 0.1010(2) 0.8361(2) 0.13890(10) 0.084 Uiso 1 d R
H49B H 0.1542(2) 0.9228(2) 0.17903(10) 0.084 Uiso 1 d R
H49C H 0.0036(2) 0.9627(2) 0.16625(10) 0.084 Uiso 1 d R
C50 C -0.0525(2) 0.8003(2) 0.23956(10) 0.0443(4) Uani 1 d .
H50A H -0.0653(2) 0.7593(2) 0.28338(10) 0.066 Uiso 1 d R
H50B H -0.0395(2) 0.7458(2) 0.20080(10) 0.066 Uiso 1 d R
H50C H -0.1286(2) 0.8724(2) 0.23205(10) 0.066 Uiso 1 d R
C51 C 0.1645(2) 0.66960(15) 0.43643(8) 0.0348(3) Uani 1 d .
H51A H 0.0976(2) 0.63761(15) 0.42606(8) 0.052 Uiso 1 d R
H51B H 0.1414(2) 0.71178(15) 0.48062(8) 0.052 Uiso 1 d R
H51C H 0.2471(2) 0.60311(15) 0.44017(8) 0.052 Uiso 1 d R
C52 C 0.27790(15) 0.80183(15) 0.39605(8) 0.0327(3) Uani 1 d .
H52A H 0.35980(15) 0.73470(15) 0.40041(8) 0.049 Uiso 1 d R
H52B H 0.25420(15) 0.84452(15) 0.44006(8) 0.049 Uiso 1 d R
H52C H 0.28705(15) 0.85744(15) 0.35847(8) 0.049 Uiso 1 d R
Li53 Li 0.2169(2) 0.6776(2) 0.27717(12) 0.0237(5) Uani 1 d .

loop_
_atom_type_symbol
_atom_type_description
_atom_type_scat_dispersion_real
_atom_type_scat_dispersion_imag
_atom_type_scat_source
C C 0.0033 0.0016 'International Tables Vol C Tables 4.2.6.8 and 6.1.1.4'
H H 0.0000 0.0000 'International Tables Vol C Tables 4.2.6.8 and 6.1.1.4'
Li Li -0.0003 0.0001 'International Tables Vol C Tables 4.2.6.8 and 6.1.1.4'
N N 0.0061 0.0033 'International Tables Vol C Tables 4.2.6.8 and 6.1.1.4'
F F 0.0171 0.0103 'International Tables Vol C Tables 4.2.6.8 and 6.1.1.4'
Si Si 0.0817 0.0704 'International Tables Vol C Tables 4.2.6.8 and 6.1.1.4'

loop_
_geom_angle_atom_site_label_1
_geom_angle_atom_site_label_2
_geom_angle_atom_site_label_3
_geom_angle
F4 Si1 C2 96.42(5)
F4 Si1 C20 104.35(5)
C2 Si1 C20 121.55(5)
F4 Si1 C5 96.78(4)
C2 Si1 C5 119.08(5)
C20 Si1 C5 111.88(5)
F4 Si1 Li53 47.38(5)
C2 Si1 Li53 51.90(6)
C20 Si1 Li53 137.84(6)
C5 Si1 Li53 103.22(6)
C3 C2 Si1 133.05(10)
C3 C2 Li53 136.75(11)
Si1 C2 Li53 87.07(8)
C2 C3 C39 124.15(11)
C2 C3 C35 121.95(11)
C39 C3 C35 113.74(10)
Si1 F4 Li53 95.16(7)
C10 C5 C6 117.90(11)
C10 C5 Si1 122.19(9)
C6 C5 Si1 119.84(9)
C7 C6 C5 119.42(11)
C7 C6 C11 116.67(10)
C5 C6 C11 123.89(11)
C6 C7 C8 122.77(11)
C9 C8 C7 117.68(11)
C9 C8 C14 123.61(11)
C7 C8 C14 118.52(11)
C8 C9 C10 121.87(11)
C9 C10 C5 120.29(11)
C9 C10 C17 117.71(10)
C5 C10 C17 121.94(10)
C6 C11 C13 111.06(10)
C6 C11 C12 112.62(10)
C13 C11 C12 109.57(11)
C8 C14 C16 114.36(10)
C8 C14 C15 109.76(10)
C16 C14 C15 110.19(11)
C10 C17 C18 112.20(10)
C10 C17 C19 112.03(10)
C18 C17 C19 110.16(11)
C25 C20 C21 117.45(11)
C25 C20 Si1 121.41(9)
C21 C20 Si1 121.11(9)
C22 C21 C20 119.96(11)
C22 C21 C26 117.00(11)
C20 C21 C26 123.03(11)
C23 C22 C21 122.37(12)
C24 C23 C22 117.51(11)
C24 C23 C29 121.11(11)
C22 C23 C29 121.37(11)
C23 C24 C25 122.23(11)
C24 C25 C20 120.18(11)
C24 C25 C32 117.00(11)
C20 C25 C32 122.76(11)
C21 C26 C27 109.97(11)
C21 C26 C28 112.67(11)
C27 C26 C28 110.59(11)
C23 C29 C31 111.29(11)
C23 C29 C30 111.89(11)
C31 C29 C30 110.55(13)
C25 C32 C33 112.82(11)
C25 C32 C34 111.81(10)
C33 C32 C34 109.73(10)
C38 C35 C36 108.32(11)
C38 C35 C37 107.53(11)
C36 C35 C37 108.79(11)
C38 C35 C3 111.38(10)
C36 C35 C3 107.61(10)
C37 C35 C3 113.10(10)
C44 C39 C40 117.40(12)
C44 C39 C3 121.33(11)
C40 C39 C3 121.26(11)
C41 C40 C39 121.14(12)
C42 C41 C40 120.29(13)
C41 C42 C43 119.54(12)
C42 C43 C44 120.08(12)
C43 C44 C39 121.52(12)
C49 N45 C46 109.92(14)
C49 N45 C50 108.62(14)
C46 N45 C50 110.40(12)
C49 N45 Li53 117.85(12)
C46 N45 Li53 103.05(11)
C50 N45 Li53 106.79(11)
N45 C46 C47 111.82(12)
N48 C47 C46 111.99(12)
C51 N48 C52 108.80(12)
C51 N48 C47 110.68(11)
C52 N48 C47 110.05(11)
C51 N48 Li53 114.14(11)
C52 N48 Li53 109.67(10)
C47 N48 Li53 103.39(10)
F4 Li53 N45 104.08(11)
F4 Li53 N48 116.90(11)
N45 Li53 N48 86.08(9)
F4 Li53 C2 76.50(8)
N45 Li53 C2 142.18(12)
N48 Li53 C2 128.17(12)
F4 Li53 Si1 37.46(4)
N45 Li53 Si1 137.34(11)
N48 Li53 Si1 123.24(10)
C2 Li53 Si1 41.03(5)

loop_
_geom_bond_atom_site_label_1
_geom_bond_atom_site_label_2
_geom_bond_distance
Si1 F4 1.6924(7)
Si1 C2 1.8217(12)
Si1 C20 1.9200(12)
Si1 C5 1.9218(12)
Si1 Li53 2.771(2)
C2 C3 1.353(2)
C2 Li53 2.184(3)
C3 C39 1.522(2)
C3 C35 1.567(2)
F4 Li53 2.047(2)
C5 C10 1.429(2)
C5 C6 1.436(2)
C6 C7 1.404(2)
C6 C11 1.545(2)
C7 C8 1.405(2)
C8 C9 1.396(2)
C8 C14 1.533(2)
C9 C10 1.412(2)
C10 C17 1.539(2)
C11 C13 1.546(2)
C11 C12 1.547(2)
C14 C16 1.537(2)
C14 C15 1.543(2)
C17 C18 1.541(2)
C17 C19 1.546(2)
C20 C25 1.429(2)
C20 C21 1.431(2)
C21 C22 1.409(2)
C21 C26 1.542(2)
C22 C23 1.399(2)
C23 C24 1.398(2)
C23 C29 1.532(2)
C24 C25 1.409(2)
C25 C32 1.540(2)
C26 C27 1.544(2)
C26 C28 1.547(2)
C29 C31 1.534(2)
C29 C30 1.536(2)
C32 C33 1.546(2)
C32 C34 1.547(2)
C35 C38 1.537(2)
C35 C36 1.548(2)
C35 C37 1.549(2)
C39 C44 1.408(2)
C39 C40 1.413(2)
C40 C41 1.403(2)
C41 C42 1.395(2)
C42 C43 1.397(2)
C43 C44 1.401(2)
N45 C49 1.475(2)
N45 C46 1.480(2)
N45 C50 1.484(2)
N45 Li53 2.153(3)
C46 C47 1.526(2)
C47 N48 1.485(2)
N48 C51 1.480(2)
N48 C52 1.484(2)
N48 Li53 2.166(3)

loop_
_geom_torsion_atom_site_label_1
_geom_torsion_atom_site_label_2
_geom_torsion_atom_site_label_3
_geom_torsion_atom_site_label_4
_geom_torsion
F4 Si1 C2 C3 -144.47(12)
C20 Si1 C2 C3 -33.26(14)
C5 Si1 C2 C3 114.08(12)
Li53 Si1 C2 C3 -161.9(2)
F4 Si1 C2 Li53 17.39(7)
C20 Si1 C2 Li53 128.60(8)
C5 Si1 C2 Li53 -84.06(8)
Si1 C2 C3 C39 -13.2(2)
Li53 C2 C3 C39 -166.20(13)
Si1 C2 C3 C35 162.01(10)
Li53 C2 C3 C35 9.0(2)
C2 Si1 F4 Li53 -18.64(8)
C20 Si1 F4 Li53 -143.56(8)
C5 Si1 F4 Li53 101.75(8)
F4 Si1 C5 C10 -134.77(10)
C2 Si1 C5 C10 -33.53(12)
C20 Si1 C5 C10 116.76(10)
Li53 Si1 C5 C10 -87.04(11)
F4 Si1 C5 C6 42.29(10)
C2 Si1 C5 C6 143.54(9)
C20 Si1 C5 C6 -66.17(10)
Li53 Si1 C5 C6 90.02(10)
C10 C5 C6 C7 2.8(2)
Si1 C5 C6 C7 -174.38(9)
C10 C5 C6 C11 -175.41(11)
Si1 C5 C6 C11 7.4(2)
C5 C6 C7 C8 -1.7(2)
C11 C6 C7 C8 176.67(11)
C6 C7 C8 C9 0.2(2)
C6 C7 C8 C14 -175.02(11)
C7 C8 C9 C10 0.0(2)
C14 C8 C9 C10 174.99(11)
C8 C9 C10 C5 1.2(2)
C8 C9 C10 C17 -176.15(11)
C6 C5 C10 C9 -2.6(2)
Si1 C5 C10 C9 174.50(9)
C6 C5 C10 C17 174.67(11)
Si1 C5 C10 C17 -8.2(2)
C7 C6 C11 C13 71.62(14)
C5 C6 C11 C13 -110.10(13)
C7 C6 C11 C12 -51.7(2)
C5 C6 C11 C12 126.57(13)
C9 C8 C14 C16 26.8(2)
C7 C8 C14 C16 -158.21(12)
C9 C8 C14 C15 -97.59(14)
C7 C8 C14 C15 77.36(14)
C9 C10 C17 C18 -72.01(14)
C5 C10 C17 C18 110.63(13)
C9 C10 C17 C19 52.50(15)
C5 C10 C17 C19 -124.85(12)
F4 Si1 C20 C25 -141.61(9)
C2 Si1 C20 C25 111.38(10)
C5 Si1 C20 C25 -38.08(11)
Li53 Si1 C20 C25 177.76(10)
F4 Si1 C20 C21 40.35(10)
C2 Si1 C20 C21 -66.66(11)
C5 Si1 C20 C21 143.88(9)
Li53 Si1 C20 C21 -0.28(15)
C25 C20 C21 C22 5.3(2)
Si1 C20 C21 C22 -176.63(9)
C25 C20 C21 C26 -175.49(11)
Si1 C20 C21 C26 2.6(2)
C20 C21 C22 C23 -1.0(2)
C26 C21 C22 C23 179.67(12)
C21 C22 C23 C24 -2.5(2)
C21 C22 C23 C29 178.33(11)
C22 C23 C24 C25 1.8(2)
C29 C23 C24 C25 -179.09(11)
C23 C24 C25 C20 2.6(2)
C23 C24 C25 C32 -174.72(11)
C21 C20 C25 C24 -6.0(2)
Si1 C20 C25 C24 175.90(9)
C21 C20 C25 C32 171.12(11)
Si1 C20 C25 C32 -7.0(2)
C22 C21 C26 C27 70.39(14)
C20 C21 C26 C27 -108.88(13)
C22 C21 C26 C28 -53.47(15)
C20 C21 C26 C28 127.25(12)
C24 C23 C29 C31 122.29(14)
C22 C23 C29 C31 -58.6(2)
C24 C23 C29 C30 -113.48(15)
C22 C23 C29 C30 65.6(2)
C24 C25 C32 C33 -71.62(14)
C20 C25 C32 C33 111.18(13)
C24 C25 C32 C34 52.64(15)
C20 C25 C32 C34 -124.56(13)
C2 C3 C35 C38 17.0(2)
C39 C3 C35 C38 -167.29(11)
C2 C3 C35 C36 -101.54(14)
C39 C3 C35 C36 74.12(13)
C2 C3 C35 C37 138.29(12)
C39 C3 C35 C37 -46.05(14)
C2 C3 C39 C44 78.5(2)
C35 C3 C39 C44 -97.01(13)
C2 C3 C39 C40 -102.37(15)
C35 C3 C39 C40 82.08(14)
C44 C39 C40 C41 1.8(2)
C3 C39 C40 C41 -177.29(12)
C39 C40 C41 C42 -0.8(2)
C40 C41 C42 C43 -0.9(2)
C41 C42 C43 C44 1.5(2)
C42 C43 C44 C39 -0.4(2)
C40 C39 C44 C43 -1.2(2)
C3 C39 C44 C43 177.88(11)
C49 N45 C46 C47 -168.18(13)
C50 N45 C46 C47 72.0(2)
Li53 N45 C46 C47 -41.73(15)
N45 C46 C47 N48 57.6(2)
C46 C47 N48 C51 -160.22(12)
C46 C47 N48 C52 79.49(15)
C46 C47 N48 Li53 -37.60(15)
Si1 F4 Li53 N45 156.84(8)
Si1 F4 Li53 N48 -110.40(11)
Si1 F4 Li53 C2 15.82(6)
C49 N45 Li53 F4 -105.9(2)
C46 N45 Li53 F4 132.92(11)
C50 N45 Li53 F4 16.58(15)
C49 N45 Li53 N48 137.36(14)
C46 N45 Li53 N48 16.15(12)
C50 N45 Li53 N48 -100.19(12)
C49 N45 Li53 C2 -19.9(3)
C46 N45 Li53 C2 -141.1(2)
C50 N45 Li53 C2 102.6(2)
C49 N45 Li53 Si1 -85.2(2)
C46 N45 Li53 Si1 153.59(14)
C50 N45 Li53 Si1 37.3(2)
C51 N48 Li53 F4 27.9(2)
C52 N48 Li53 F4 150.21(12)
C47 N48 Li53 F4 -92.44(13)
C51 N48 Li53 N45 131.66(11)
C52 N48 Li53 N45 -105.99(11)
C47 N48 Li53 N45 11.36(12)
C51 N48 Li53 C2 -65.9(2)
C52 N48 Li53 C2 56.4(2)
C47 N48 Li53 C2 173.79(13)
C51 N48 Li53 Si1 -15.1(2)
C52 N48 Li53 Si1 107.24(13)
C47 N48 Li53 Si1 -135.41(12)
C3 C2 Li53 F4 145.99(14)
Si1 C2 Li53 F4 -14.62(6)
C3 C2 Li53 N45 50.3(3)
Si1 C2 Li53 N45 -110.3(2)
C3 C2 Li53 N48 -100.2(2)
Si1 C2 Li53 N48 99.14(14)
C3 C2 Li53 Si1 160.6(2)
C2 Si1 Li53 F4 156.19(10)
C20 Si1 Li53 F4 59.03(10)
C5 Si1 Li53 F4 -87.04(7)
F4 Si1 Li53 N45 -34.27(12)
C2 Si1 Li53 N45 121.9(2)
C20 Si1 Li53 N45 24.8(2)
C5 Si1 Li53 N45 -121.32(15)
F4 Si1 Li53 N48 91.95(12)
C2 Si1 Li53 N48 -111.86(13)
C20 Si1 Li53 N48 150.98(9)
C5 Si1 Li53 N48 4.90(12)
F4 Si1 Li53 C2 -156.19(10)
C20 Si1 Li53 C2 -97.16(9)
C5 Si1 Li53 C2 116.76(7)
